data_4130259
loop_
_publ_author_name
'Simonetti, Marco'
'Perry, Gregory J. P.'
'Cambeiro, Xacobe C.'
'Juli\'a-Hern\'andez, Francisco'
'Arokianathar, Jude N.'
'Larrosa, Igor'

_publ_section_title
;
 Ru-Catalyzed C-H Arylation of Fluoroarenes with Aryl Halides.
;
_journal_issue 10
_journal_name_full 'Journal of the American Chemical Society'
_journal_page_first 3596
_journal_page_last 3606
_journal_paper_doi 10.1021/jacs.6b01615
_journal_volume 138
_journal_year 2016
_chemical_formula_moiety 'C30 H54 N6 Ru, 4(B0.5 F2)'
_chemical_formula_sum 'C30 H54 B2 F8 N6 Ru'
_chemical_formula_weight 773.48
_space_group_crystal_system orthorhombic
_space_group_IT_number 50
_space_group_name_Hall '-P 2ab 2b'
_space_group_name_H-M_alt 'P b a n :2'
_atom_sites_solution_hydrogens geom
_atom_sites_solution_primary direct
_audit_creation_date 2015-06-23
_audit_creation_method
;
Olex2 1.2
(compiled 2014.05.21 svn.r2940 for OlexSys, GUI svn.r4846)
;
_cell_angle_alpha 90
_cell_angle_beta 90
_cell_angle_gamma 90
_cell_formula_units_Z 4
_cell_length_a 10.8977(3)
_cell_length_b 34.0657(11)
_cell_length_c 11.0451(4)
_cell_measurement_reflns_used 3371
_cell_measurement_temperature 150.03(10)
_cell_measurement_theta_max 25.6580
_cell_measurement_theta_min 3.5840
_cell_volume 4100.4(2)
_computing_cell_refinement
;
CrysAlisPro, Agilent Technologies,
Version 1.171.37.33 (release 27-03-2014 CrysAlis171 .NET)
(compiled Mar 27 2014,17:12:48)
;
_computing_data_collection
;
CrysAlisPro, Agilent Technologies,
Version 1.171.37.33 (release 27-03-2014 CrysAlis171 .NET)
(compiled Mar 27 2014,17:12:48)
;
_computing_data_reduction
;
CrysAlisPro, Agilent Technologies,
Version 1.171.37.33 (release 27-03-2014 CrysAlis171 .NET)
(compiled Mar 27 2014,17:12:48)
;
_computing_molecular_graphics 'Olex2 (Dolomanov et al., 2009)'
_computing_publication_material 'Olex2 (Dolomanov et al., 2009)'
_computing_structure_refinement 'ShelXL (Sheldrick, 2008)'
_computing_structure_solution 'ShelXS (Sheldrick, 2008)'
_diffrn_ambient_environment N~2~
_diffrn_ambient_temperature 150.03(10)
_diffrn_detector 'CCD plate'
_diffrn_detector_area_resol_mean 16.1428
_diffrn_detector_type Eos
_diffrn_measured_fraction_theta_full 0.998
_diffrn_measured_fraction_theta_max 0.869
_diffrn_measurement_details
;
#__ type_ start__ end____ width___ exp.time_
  1 omega  -68.00  -35.00   1.0000    3.2700
omega____ theta____ kappa____ phi______ frames
    -      -17.7663  114.0000  130.0000 33

#__ type_ start__ end____ width___ exp.time_
  2 omega  -89.00   21.00   1.0000    3.2700
omega____ theta____ kappa____ phi______ frames
    -      -17.7663  -19.0000   60.0000 110

#__ type_ start__ end____ width___ exp.time_
  3 omega   -9.00   56.00   1.0000    3.2700
omega____ theta____ kappa____ phi______ frames
    -       18.7038  -99.0000  -30.0000 65
;
_diffrn_measurement_device 'four-circle diffractometer'
_diffrn_measurement_device_type 'SuperNova, Single source at offset, Eos'
_diffrn_measurement_method '\w scans'
_diffrn_orient_matrix_UB_11 -0.0071537000
_diffrn_orient_matrix_UB_12 -0.0016650000
_diffrn_orient_matrix_UB_13 0.0636101000
_diffrn_orient_matrix_UB_21 0.0117121000
_diffrn_orient_matrix_UB_22 -0.0204411000
_diffrn_orient_matrix_UB_23 -0.0037598000
_diffrn_orient_matrix_UB_31 0.0636408000
_diffrn_orient_matrix_UB_32 0.0035867000
_diffrn_orient_matrix_UB_33 0.0078787000
_diffrn_radiation_monochromator mirror
_diffrn_radiation_probe x-ray
_diffrn_radiation_type MoK\a
_diffrn_radiation_wavelength 0.71073
_diffrn_reflns_av_R_equivalents 0.0735
_diffrn_reflns_av_unetI/netI 0.0954
_diffrn_reflns_Laue_measured_fraction_full 0.998
_diffrn_reflns_Laue_measured_fraction_max 0.869
_diffrn_reflns_limit_h_max 13
_diffrn_reflns_limit_h_min -12
_diffrn_reflns_limit_k_max 45
_diffrn_reflns_limit_k_min -26
_diffrn_reflns_limit_l_max 14
_diffrn_reflns_limit_l_min -8
_diffrn_reflns_number 16335
_diffrn_reflns_point_group_measured_fraction_full 0.998
_diffrn_reflns_point_group_measured_fraction_max 0.869
_diffrn_reflns_theta_full 26.000
_diffrn_reflns_theta_max 29.246
_diffrn_reflns_theta_min 3.527
_diffrn_source 'SuperNova (Mo) X-ray Source'
_exptl_absorpt_coefficient_mu 0.445
_exptl_absorpt_correction_T_max 1.00000
_exptl_absorpt_correction_T_min 0.67627
_exptl_absorpt_correction_type multi-scan
_exptl_absorpt_process_details
;
CrysAlisPro, Agilent Technologies,
Version 1.171.37.33 (release 27-03-2014 CrysAlis171 .NET)
(compiled Mar 27 2014,17:12:48)
Empirical absorption correction using spherical harmonics,
 implemented in SCALE3 ABSPACK scaling algorithm.
;
_exptl_crystal_colour 'clear light colourless'
_exptl_crystal_colour_lustre clear
_exptl_crystal_colour_modifier light
_exptl_crystal_colour_primary colourless
_exptl_crystal_density_diffrn 1.253
_exptl_crystal_description block
_exptl_crystal_F_000 1608
_exptl_crystal_size_max 0.27
_exptl_crystal_size_mid 0.25
_exptl_crystal_size_min 0.15
_refine_diff_density_max 1.324
_refine_diff_density_min -1.072
_refine_diff_density_rms 0.110
_refine_ls_extinction_method none
_refine_ls_goodness_of_fit_ref 1.043
_refine_ls_hydrogen_treatment constr
_refine_ls_matrix_type full
_refine_ls_number_parameters 253
_refine_ls_number_reflns 4871
_refine_ls_number_restraints 73
_refine_ls_restrained_S_all 1.088
_refine_ls_R_factor_all 0.1126
_refine_ls_R_factor_gt 0.0573
_refine_ls_shift/su_max 0.001
_refine_ls_shift/su_mean 0.000
_refine_ls_structure_factor_coef Fsqd
_refine_ls_weighting_details 'w=1/[\s^2^(Fo^2^)+(0.0468P)^2^+5.3371P] where P=(Fo^2^+2Fc^2^)/3'
_refine_ls_weighting_scheme calc
_refine_ls_wR_factor_gt 0.1217
_refine_ls_wR_factor_ref 0.1505
_reflns_Friedel_coverage 0.000
_reflns_number_gt 2890
_reflns_number_total 4871
_reflns_threshold_expression 'I > 2\s(I)'
_cod_data_source_file ja6b01615_si_002.cif
_cod_data_source_block ail9
_cod_original_sg_symbol_H-M 'P b a n'
_cod_database_code 4130259
_shelxl_version_number 2014/6
_chemical_oxdiff_formula RuN6C40B2F8
_shelx_space_group_comment
;
The symmetry employed for this shelxl refinement is uniquely defined
by the following loop, which should always be used as a source of
symmetry information in preference to the above space-group names.
They are only intended as comments.
;
_reflns_odcompleteness_completeness 99.60
_reflns_odcompleteness_iscentric 1
_reflns_odcompleteness_theta 26.32
_olex2_refinement_description
;
1. Fixed Uiso
 At 1.5 times of:
  All C(H,H,H) groups
2. Restrained distances
 F4-F2 \\sim F4-F7 \\sim F4-F5 \\sim F5-F7 \\sim F5-F2 \\sim F7-F2
 with sigma of 0.02
 F4-B4 \\sim F5-B4 \\sim F2-B4 \\sim F7-B4 \\sim F20-B25 \\sim F24-B25 \\sim
F1-B2 \\sim F3-B2
 with sigma of 0.002
3. Uiso/Uaniso restraints and constraints
F4 \\sim F7 \\sim F2 \\sim F5: within 2A with sigma of 0.002 and sigma for
terminal atoms of 0.004
4. Rigid body (RIGU) restrains
 F5, F2, B4, F4, F7
 with sigma for 1-2 distances of 0.004 and sigma for 1-3 distances of 0.004
5. Others
 Fixed Sof: F20(0.5) F24(0.5) B25(0.25) F5(0.25) F2(0.25) F7(0.25) F4(0.25)
6.a Me refined with riding coordinates:
 C8(H8A,H8B,H8C), C9(H9A,H9B,H9C), C10(H10A,H10B,H10C), C15(H15A,H15B,H15C),
 C16(H16A,H16B,H16C), C17(H17A,H17B,H17C), C18(H18A,H18B,H18C), C19(H19A,H19B,
 H19C), C21(H21A,H21B,H21C)
;
_olex2_submission_special_instructions 'No special instructions were received'

loop_
_space_group_symop_operation_xyz
'x, y, z'
'-x+1/2, -y+1/2, z'
'x, -y+1/2, -z'
'-x+1/2, y, -z'
'-x, -y, -z'
'x-1/2, y-1/2, -z'
'-x, y-1/2, z'
'x-1/2, -y, z'

loop_
_atom_site_label
_atom_site_type_symbol
_atom_site_fract_x
_atom_site_fract_y
_atom_site_fract_z
_atom_site_U_iso_or_equiv
_atom_site_adp_type
_atom_site_occupancy
_atom_site_site_symmetry_order
_atom_site_calc_flag
_atom_site_refinement_flags_posn
_atom_site_refinement_flags_adp
_atom_site_refinement_flags_occupancy
_atom_site_disorder_assembly
_atom_site_disorder_group
Ru1 Ru 0.2500 0.39585(2) 0.5000 0.01777(14) Uani 1 2 d S T P . .
C2 C 0.0169(4) 0.47977(12) 0.2636(4) 0.0240(10) Uani 1 1 d . . . . .
N3 N 0.1525(3) 0.35551(10) 0.4081(3) 0.0229(8) Uani 1 1 d . . . . .
N4 N 0.1530(3) 0.43632(10) 0.4058(3) 0.0220(8) Uani 1 1 d . . . . .
C5 C 0.0091(4) 0.31106(14) 0.2766(4) 0.0315(11) Uani 1 1 d . . . . .
N6 N 0.1229(3) 0.39129(10) 0.6318(3) 0.0240(8) Uani 1 1 d . . . . .
C7 C 0.0562(4) 0.37872(12) 0.7008(4) 0.0233(9) Uani 1 1 d . . . . .
C8 C -0.0618(4) 0.33902(13) 0.1931(4) 0.0331(11) Uani 1 1 d . . . . .
H8A H -0.1160 0.3241 0.1423 0.050 Uiso 1 1 calc R . . . .
H8B H -0.1088 0.3570 0.2412 0.050 Uiso 1 1 calc R . . . .
H8C H -0.0050 0.3534 0.1436 0.050 Uiso 1 1 calc R . . . .
C9 C -0.0619(4) 0.45190(14) 0.1873(4) 0.0357(12) Uani 1 1 d . . . . .
H9A H -0.1128 0.4669 0.1335 0.054 Uiso 1 1 calc R . . . .
H9B H -0.0096 0.4350 0.1409 0.054 Uiso 1 1 calc R . . . .
H9C H -0.1128 0.4364 0.2397 0.054 Uiso 1 1 calc R . . . .
C10 C -0.0639(4) 0.50699(13) 0.3415(4) 0.0354(12) Uani 1 1 d . . . . .
H10A H -0.1145 0.5228 0.2897 0.053 Uiso 1 1 calc R . . . .
H10B H -0.1149 0.4914 0.3936 0.053 Uiso 1 1 calc R . . . .
H10C H -0.0125 0.5237 0.3896 0.053 Uiso 1 1 calc R . . . .
C11 C 0.0942(4) 0.45567(12) 0.3457(4) 0.0219(9) Uani 1 1 d . . . . .
C12 C 0.0910(4) 0.33571(13) 0.3526(4) 0.0278(10) Uani 1 1 d . . . . .
C13 C -0.0236(4) 0.35625(13) 0.7867(4) 0.0292(10) Uani 1 1 d . . . . .
C15 C -0.0798(5) 0.28898(15) 0.3596(5) 0.0481(15) Uani 1 1 d . . . . .
H15A H -0.1333 0.2729 0.3115 0.072 Uiso 1 1 calc R . . . .
H15B H -0.0341 0.2727 0.4143 0.072 Uiso 1 1 calc R . . . .
H15C H -0.1276 0.3075 0.4049 0.072 Uiso 1 1 calc R . . . .
C16 C 0.1018(4) 0.50402(14) 0.1824(4) 0.0356(12) Uani 1 1 d . . . . .
H16A H 0.0534 0.5198 0.1286 0.053 Uiso 1 1 calc R . . . .
H16B H 0.1523 0.5207 0.2317 0.053 Uiso 1 1 calc R . . . .
H16C H 0.1531 0.4867 0.1360 0.053 Uiso 1 1 calc R . . . .
C17 C -0.1048(5) 0.38473(15) 0.8579(5) 0.0433(13) Uani 1 1 d . . . . .
H17A H -0.1559 0.3702 0.9128 0.065 Uiso 1 1 calc R . . . .
H17B H -0.0540 0.4026 0.9028 0.065 Uiso 1 1 calc R . . . .
H17C H -0.1555 0.3993 0.8027 0.065 Uiso 1 1 calc R . . . .
C18 C 0.0613(4) 0.33302(15) 0.8700(5) 0.0435(13) Uani 1 1 d . . . . .
H18A H 0.0131 0.3182 0.9266 0.065 Uiso 1 1 calc R . . . .
H18B H 0.1106 0.3155 0.8226 0.065 Uiso 1 1 calc R . . . .
H18C H 0.1136 0.3508 0.9133 0.065 Uiso 1 1 calc R . . . .
C19 C -0.1016(4) 0.32875(14) 0.7096(5) 0.0385(12) Uani 1 1 d . . . . .
H19A H -0.1546 0.3136 0.7610 0.058 Uiso 1 1 calc R . . . .
H19B H -0.1502 0.3439 0.6542 0.058 Uiso 1 1 calc R . . . .
H19C H -0.0490 0.3114 0.6649 0.058 Uiso 1 1 calc R . . . .
C21 C 0.0886(5) 0.28288(16) 0.2009(6) 0.0587(18) Uani 1 1 d . . . . .
H21A H 0.0366 0.2668 0.1514 0.088 Uiso 1 1 calc R . . . .
H21B H 0.1429 0.2978 0.1502 0.088 Uiso 1 1 calc R . . . .
H21C H 0.1359 0.2665 0.2540 0.088 Uiso 1 1 calc R . . . .
F20 F 0.1897(5) 0.39471(16) 1.0830(5) 0.0501(16) Uani 0.5 1 d . . . . .
F24 F 0.1660(5) 0.44084(17) 0.9423(5) 0.0525(16) Uani 0.5 1 d . . . . .
B25 B 0.2500 0.4175(2) 1.0000 0.035(3) Uani 0.5 2 d S T P . .
B4 B -0.2500 0.2500 0.0000 0.052(3) Uani 1 4 d S T P . .
F5 F -0.262(2) 0.28974(11) -0.0160(19) 0.078(5) Uani 0.25 1 d . . . A -1
F2 F -0.2707(17) 0.2449(5) 0.1212(3) 0.061(4) Uani 0.25 1 d . . . A -1
F7 F -0.1281(4) 0.2430(6) -0.0204(17) 0.075(5) Uani 0.25 1 d . . . A -1
B2 B -0.2500 0.40971(12) 0.5000 0.0349(17) Uani 1 2 d S T P . .
F1 F -0.1638(3) 0.38684(11) 0.4440(3) 0.0784(12) Uani 1 1 d . . . . .
F3 F -0.1937(3) 0.43259(11) 0.5852(3) 0.0783(12) Uani 1 1 d . . . . .
F4 F -0.3284(11) 0.2300(4) -0.0742(11) 0.086(5) Uani 0.25 1 d . . . A -1

loop_
_atom_site_aniso_label
_atom_site_aniso_U_11
_atom_site_aniso_U_22
_atom_site_aniso_U_33
_atom_site_aniso_U_23
_atom_site_aniso_U_13
_atom_site_aniso_U_12
Ru1 0.0207(2) 0.0145(2) 0.0181(2) 0.000 -0.0016(2) 0.000
C2 0.026(2) 0.022(2) 0.025(2) -0.002(2) -0.0042(19) 0.0033(17)
N3 0.0280(19) 0.0168(18) 0.0238(19) -0.0014(16) -0.0028(17) 0.0023(15)
N4 0.0237(18) 0.0185(18) 0.0238(19) -0.0014(16) -0.0024(17) 0.0001(15)
C5 0.033(2) 0.024(2) 0.037(3) -0.007(2) -0.012(2) -0.0014(19)
N6 0.0278(19) 0.0168(18) 0.0275(19) -0.0028(17) 0.0025(17) -0.0010(15)
C7 0.027(2) 0.017(2) 0.026(2) -0.001(2) -0.005(2) 0.0027(17)
C8 0.041(3) 0.027(2) 0.031(3) -0.002(2) -0.006(2) -0.002(2)
C9 0.036(3) 0.034(3) 0.037(3) -0.003(2) -0.009(2) 0.004(2)
C10 0.039(3) 0.029(3) 0.038(3) -0.003(2) -0.008(2) 0.014(2)
C11 0.021(2) 0.021(2) 0.024(2) -0.0059(19) 0.0004(19) -0.0028(17)
C12 0.031(3) 0.021(2) 0.031(3) -0.001(2) -0.001(2) 0.0056(18)
C13 0.033(3) 0.024(2) 0.030(2) 0.001(2) 0.006(2) -0.0010(19)
C15 0.065(4) 0.032(3) 0.047(3) 0.012(3) -0.023(3) -0.020(3)
C16 0.043(3) 0.028(3) 0.035(3) 0.014(2) -0.004(2) 0.000(2)
C17 0.047(3) 0.040(3) 0.042(3) 0.002(3) 0.015(3) 0.004(2)
C18 0.049(3) 0.043(3) 0.039(3) 0.012(3) 0.001(3) 0.001(2)
C19 0.045(3) 0.034(3) 0.036(3) 0.004(2) 0.004(3) -0.014(2)
C21 0.054(3) 0.041(3) 0.082(5) -0.037(3) -0.018(3) 0.017(3)
F20 0.043(3) 0.052(4) 0.055(4) 0.012(3) 0.013(3) -0.004(3)
F24 0.049(4) 0.056(4) 0.053(4) 0.000(4) -0.013(3) 0.008(3)
B25 0.023(7) 0.041(9) 0.040(9) 0.000 0.002(9) 0.000
B4 0.051(5) 0.068(6) 0.037(5) 0.000 0.000 0.000
F5 0.091(11) 0.086(6) 0.058(11) 0.016(5) -0.044(8) 0.011(6)
F2 0.086(12) 0.046(10) 0.050(5) -0.005(5) 0.005(5) -0.039(7)
F7 0.062(5) 0.083(13) 0.080(13) -0.027(8) 0.007(5) 0.000(5)
B2 0.045(4) 0.026(4) 0.034(4) 0.000 0.006(5) 0.000
F1 0.081(3) 0.078(3) 0.076(3) -0.025(2) 0.015(2) 0.022(2)
F3 0.082(2) 0.085(3) 0.068(3) -0.039(2) -0.016(2) -0.007(2)
F4 0.077(9) 0.109(11) 0.071(9) -0.032(8) -0.027(7) -0.007(7)

loop_
_atom_type_symbol
_atom_type_description
_atom_type_scat_dispersion_real
_atom_type_scat_dispersion_imag
_atom_type_scat_source
C C 0.0033 0.0016 'International Tables Vol C Tables 4.2.6.8 and 6.1.1.4'
H H 0.0000 0.0000 'International Tables Vol C Tables 4.2.6.8 and 6.1.1.4'
B B 0.0013 0.0007 'International Tables Vol C Tables 4.2.6.8 and 6.1.1.4'
F F 0.0171 0.0103 'International Tables Vol C Tables 4.2.6.8 and 6.1.1.4'
N N 0.0061 0.0033 'International Tables Vol C Tables 4.2.6.8 and 6.1.1.4'
Ru Ru -1.2594 0.8363 'International Tables Vol C Tables 4.2.6.8 and 6.1.1.4'

loop_
_geom_angle_atom_site_label_1
_geom_angle_atom_site_label_2
_geom_angle_atom_site_label_3
_geom_angle
_geom_angle_site_symmetry_1
_geom_angle_site_symmetry_3
N3 Ru1 N3 93.84(19) . 4_556
N3 Ru1 N4 179.36(14) 4_556 .
N3 Ru1 N4 179.36(14) . 4_556
N3 Ru1 N4 86.00(13) . .
N3 Ru1 N4 86.00(13) 4_556 4_556
N3 Ru1 N6 87.06(14) . .
N3 Ru1 N6 87.06(14) 4_556 4_556
N3 Ru1 N6 86.90(14) . 4_556
N3 Ru1 N6 86.90(14) 4_556 .
N4 Ru1 N4 94.17(19) . 4_556
N6 Ru1 N4 92.31(13) . 4_556
N6 Ru1 N4 93.71(14) . .
N6 Ru1 N4 92.31(13) 4_556 .
N6 Ru1 N4 93.71(14) 4_556 4_556
N6 Ru1 N6 171.16(19) . 4_556
C9 C2 C10 111.1(3) . .
C11 C2 C9 108.1(4) . .
C11 C2 C10 108.5(4) . .
C11 C2 C16 108.2(3) . .
C16 C2 C9 110.5(4) . .
C16 C2 C10 110.3(4) . .
C12 N3 Ru1 173.5(4) . .
C11 N4 Ru1 172.5(3) . .
C8 C5 C21 110.1(4) . .
C12 C5 C8 106.9(4) . .
C12 C5 C15 108.6(4) . .
C12 C5 C21 108.7(4) . .
C15 C5 C8 110.2(4) . .
C15 C5 C21 112.0(4) . .
C7 N6 Ru1 162.3(3) . .
N6 C7 C13 171.3(4) . .
N4 C11 C2 177.9(5) . .
N3 C12 C5 177.7(5) . .
C7 C13 C17 109.7(4) . .
C7 C13 C18 107.1(4) . .
C7 C13 C19 106.5(4) . .
C18 C13 C17 111.7(4) . .
C19 C13 C17 110.8(4) . .
C19 C13 C18 110.9(4) . .
F20 B25 F20 110.8(7) 4_557 .
F24 B25 F20 108.6(4) . .
F24 B25 F20 108.6(4) 4_557 4_557
F24 B25 F20 109.8(4) 4_557 .
F24 B25 F20 109.8(4) . 4_557
F24 B25 F24 109.1(7) . 4_557
F2 B4 F5 103.6(8) . .
F7 B4 F5 104.2(8) . .
F7 B4 F2 107.4(8) . .
F4 B4 F5 110.6(8) . .
F4 B4 F2 114.9(7) . .
F4 B4 F7 115.0(7) . .
F1 B2 F1 110.5(4) 4_456 .
F3 B2 F1 109.2(2) 4_456 4_456
F3 B2 F1 108.7(2) 4_456 .
F3 B2 F1 109.2(2) . .
F3 B2 F1 108.8(2) . 4_456
F3 B2 F3 110.5(4) 4_456 .

loop_
_geom_bond_atom_site_label_1
_geom_bond_atom_site_label_2
_geom_bond_distance
_geom_bond_site_symmetry_2
Ru1 N3 2.012(3) .
Ru1 N3 2.012(3) 4_556
Ru1 N4 2.025(3) 4_556
Ru1 N4 2.025(3) .
Ru1 N6 2.015(4) 4_556
Ru1 N6 2.015(4) .
C2 C9 1.533(6) .
C2 C10 1.540(6) .
C2 C11 1.485(6) .
C2 C16 1.531(6) .
N3 C12 1.131(5) .
N4 C11 1.134(5) .
C5 C8 1.534(6) .
C5 C12 1.485(6) .
C5 C15 1.531(7) .
C5 C21 1.539(6) .
N6 C7 1.137(5) .
C7 C13 1.498(6) .
C13 C17 1.530(6) .
C13 C18 1.526(6) .
C13 C19 1.525(6) .
F20 B25 1.370(2) .
F24 B25 1.369(2) .
B25 F20 1.370(2) 4_557
B25 F24 1.369(2) 4_557
B4 F5 1.372(2) .
B4 F2 1.369(2) .
B4 F7 1.369(2) .
B4 F4 1.366(2) .
B2 F1 1.368(2) 4_456
B2 F1 1.368(2) .
B2 F3 1.367(2) .
B2 F3 1.367(2) 4_456
